data_2312847
loop_
_publ_author_name
'Kamin, Ashlyn A.'
'Le, Phuong H.'
'Brannan, E. J.'
'Gannon, Paige M.'
'Krajewski, Sebastian'
'Kaminsky, Werner'
'Xiao, Dianne J.'

_publ_section_title
;
 Synthesis and crystal structures of a family of bimetallic complexes with
 phenyl-substituted bridging tetraoxolene ligands.
;
_journal_coeditor_code QF3068
_journal_issue 6
_journal_name_full 'Acta crystallographica. Section C, Structural chemistry'
_journal_paper_doi 10.1107/S2053229625003584
_journal_volume 81
_journal_year 2025
_chemical_formula_iupac 'C18 H12 O4, 3C4 H8 O2'
_chemical_formula_moiety 'C18 H12 O4, 3(C4 H8 O2)'
_chemical_formula_sum 'C30 H36 O10'
_chemical_formula_weight 556.59
_chemical_name_systematic
;
2,5-Dihydroxy-3,6-diphenylcyclohexa-2,5-diene-1,4-dione dioxane trisolvate
;
_space_group_IT_number 2
_space_group_name_Hall '-P 1'
_space_group_name_H-M_alt 'P -1'
_symmetry_cell_setting triclinic
_symmetry_Int_Tables_number 2
_symmetry_space_group_name_Hall '-P 1'
_symmetry_space_group_name_H-M 'P -1'
_atom_sites_solution_hydrogens geom
_atom_sites_solution_primary direct
_atom_sites_solution_secondary difmap
_audit_conform_dict_location ftp://ftp.iucr.org/pub/cif_core.dic
_audit_conform_dict_name cif_core.dic
_audit_conform_dict_version 2.4.5
_audit_creation_date 2021-11-01T12:22:03-00:00
_audit_creation_method 'WinGX routine CIF_UPDATE'
_cell_angle_alpha 81.071(6)
_cell_angle_beta 84.938(6)
_cell_angle_gamma 78.087(6)
_cell_formula_units_Z 1
_cell_length_a 5.4224(5)
_cell_length_b 8.9702(9)
_cell_length_c 14.1901(14)
_cell_measurement_reflns_used 1941
_cell_measurement_temperature 100(2)
_cell_measurement_theta_max 27.78
_cell_measurement_theta_min 2.34
_cell_measurement_wavelength 0.71073
_cell_volume 666.03(11)
_computing_cell_refinement
;
SAINT (Bruker, 2016)
;
_computing_data_collection
;
APEX2 (Bruker, 2016)
;
_computing_data_reduction
;
SORTAV (Blessing, 1995)
;
_computing_molecular_graphics
;
ORTEP-3 for Windows (Farrugia, 2012)
;
_computing_publication_material
;
WinGX publication routines (Farrugia, 2012)
;
_computing_structure_refinement
;
SHELXL2014 (Sheldrick, 2015<i>b</i>)
;
_computing_structure_solution
;
SHELXS2013 (Sheldrick, 2008)
;
_diffrn_ambient_temperature 100(2)
_diffrn_detector 'APEX-II CCD'
_diffrn_measured_fraction_theta_full 0.992
_diffrn_measured_fraction_theta_max 0.974
_diffrn_measurement_device '\k-geometry diffractometer'
_diffrn_measurement_device_type 'Bruker APEXII'
_diffrn_measurement_method '\f or \w oscillation scans'
_diffrn_orient_matrix_UB_11 2
_diffrn_orient_matrix_UB_12 0.008419
_diffrn_orient_matrix_UB_13 0.050627
_diffrn_orient_matrix_UB_21 2
_diffrn_orient_matrix_UB_22 -0.022692
_diffrn_orient_matrix_UB_23 -0.096603
_diffrn_orient_matrix_UB_31 2
_diffrn_orient_matrix_UB_32 0.187243
_diffrn_orient_matrix_UB_33 -0.03671
_diffrn_radiation_monochromator graphite
_diffrn_radiation_probe x-ray
_diffrn_radiation_type MoK\a
_diffrn_radiation_wavelength 0.71073
_diffrn_reflns_av_R_equivalents 0.0557
_diffrn_reflns_av_unetI/netI 0.0858
_diffrn_reflns_Laue_measured_fraction_full 0.992
_diffrn_reflns_Laue_measured_fraction_max 0.974
_diffrn_reflns_limit_h_max 7
_diffrn_reflns_limit_h_min -7
_diffrn_reflns_limit_k_max 11
_diffrn_reflns_limit_k_min -12
_diffrn_reflns_limit_l_max 19
_diffrn_reflns_limit_l_min -18
_diffrn_reflns_number 6214
_diffrn_reflns_point_group_measured_fraction_full 0.992
_diffrn_reflns_point_group_measured_fraction_max 0.974
_diffrn_reflns_theta_full 25
_diffrn_reflns_theta_max 28.56
_diffrn_reflns_theta_min 1.455
_diffrn_source 'sealed x-ray tube'
_diffrn_standards_number 0
_exptl_absorpt_coefficient_mu 0.104
_exptl_absorpt_correction_T_max 0.946
_exptl_absorpt_correction_T_min 0.725
_exptl_absorpt_correction_type multi-scan
_exptl_absorpt_process_details
;
(TWINABS; Bruker, 2016)
;
_exptl_crystal_colour orange
_exptl_crystal_density_diffrn 1.388
_exptl_crystal_density_method 'not measured'
_exptl_crystal_description needle
_exptl_crystal_F_000 296
_exptl_crystal_size_max 0.7
_exptl_crystal_size_mid 0.1
_exptl_crystal_size_min 0.04
_refine_diff_density_max 0.365
_refine_diff_density_min -0.347
_refine_diff_density_rms 0.066
_refine_ls_extinction_method none
_refine_ls_goodness_of_fit_ref 1.053
_refine_ls_hydrogen_treatment constr
_refine_ls_matrix_type full
_refine_ls_number_constraints 0
_refine_ls_number_parameters 209
_refine_ls_number_reflns 3305
_refine_ls_number_restraints 48
_refine_ls_restrained_S_all 1.067
_refine_ls_R_factor_all 0.1074
_refine_ls_R_factor_gt 0.0584
_refine_ls_shift/su_max 0
_refine_ls_shift/su_mean 0
_refine_ls_structure_factor_coef Fsqd
_refine_ls_weighting_details 'w=1/[\s^2^(Fo^2^)+(0.0768P)^2^] where P=(Fo^2^+2Fc^2^)/3'
_refine_ls_weighting_scheme calc
_refine_ls_wR_factor_gt 0.1421
_refine_ls_wR_factor_ref 0.1611
_reflns_Friedel_coverage 0
_reflns_number_gt 1998
_reflns_number_total 3305
_reflns_threshold_expression 'I > 2\s(I)'
_cod_data_source_file qf3068sup1.cif
_cod_data_source_block H2Ph2dhbq-3dioxane
_cod_database_code 2312847
_shelx_estimated_absorpt_t_min 0.931
_shelx_estimated_absorpt_t_max 0.996
_shelx_shelxl_version_number 2014/7

loop_
_symmetry_equiv_pos_as_xyz
'x, y, z'
'-x, -y, -z'

loop_
_atom_site_label
_atom_site_type_symbol
_atom_site_fract_x
_atom_site_fract_y
_atom_site_fract_z
_atom_site_U_iso_or_equiv
_atom_site_adp_type
_atom_site_occupancy
_atom_site_site_symmetry_order
_atom_site_calc_flag
_atom_site_refinement_flags_posn
_atom_site_refinement_flags_adp
_atom_site_refinement_flags_occupancy
_atom_site_disorder_assembly
_atom_site_disorder_group
C1 C 0.5137(4) 0.5665(2) -0.21195(14) 0.0176(4) Uani 1 1 d . . . . .
C2 C 0.3497(4) 0.5168(2) -0.26528(15) 0.0199(5) Uani 1 1 d . . . . .
H2A H 0.2303 0.4593 -0.2337 0.024 Uiso 1 1 calc R U . . .
C3 C 0.3600(4) 0.5508(2) -0.36402(15) 0.0195(5) Uani 1 1 d . . . . .
H3 H 0.2486 0.5158 -0.3997 0.023 Uiso 1 1 calc R U . . .
C4 C 0.5322(4) 0.6358(2) -0.41107(15) 0.0212(5) Uani 1 1 d . . . . .
H4 H 0.5384 0.6598 -0.4787 0.025 Uiso 1 1 calc R U . . .
C5 C 0.6961(4) 0.6858(2) -0.35805(15) 0.0209(5) Uani 1 1 d . . . . .
H5 H 0.8139 0.7445 -0.3898 0.025 Uiso 1 1 calc R U . . .
C6 C 0.6883(4) 0.6504(2) -0.25966(15) 0.0202(5) Uani 1 1 d . . . . .
H6 H 0.8026 0.6835 -0.2243 0.024 Uiso 1 1 calc R U . . .
C7 C 0.4999(4) 0.5335(2) -0.10564(14) 0.0198(5) Uani 1 1 d . . . . .
C8 C 0.7108(4) 0.4320(2) -0.05696(14) 0.0195(5) Uani 1 1 d . . . . .
C9 C 0.7000(4) 0.4027(2) 0.05060(15) 0.0197(5) Uani 1 1 d . . . . .
O1 O 0.8989(3) 0.36534(18) -0.09951(11) 0.0278(4) Uani 1 1 d . . . . .
O2 O 0.8979(3) 0.30734(18) 0.08850(10) 0.0268(4) Uani 1 1 d . . . . .
H2 H 1.001 0.2761 0.0447 0.04 Uiso 1 1 calc R U . . .
O3 O 0.8623(3) 0.01305(17) -0.31011(12) 0.0307(4) Uani 1 1 d D . . . .
O4 O 1.2101(3) 0.20129(18) -0.38407(14) 0.0408(5) Uani 1 1 d D . . . .
C10 C 0.8051(4) 0.1750(3) -0.30725(19) 0.0305(6) Uani 1 1 d D . . . .
H10A H 0.8524 0.1963 -0.2456 0.037 Uiso 1 1 calc R U . . .
H10B H 0.6213 0.2136 -0.3121 0.037 Uiso 1 1 calc R U . . .
C11 C 0.9450(4) 0.2567(3) -0.3874(2) 0.0361(6) Uani 1 1 d D . . . .
H11A H 0.8886 0.2414 -0.4491 0.043 Uiso 1 1 calc R U . . .
H11B H 0.9064 0.3685 -0.3835 0.043 Uiso 1 1 calc R U . . .
C12 C 1.2675(4) 0.0390(3) -0.38737(19) 0.0299(5) Uani 1 1 d D . . . .
H12A H 1.4514 0.0003 -0.3829 0.036 Uiso 1 1 calc R U . . .
H12B H 1.2188 0.0179 -0.4489 0.036 Uiso 1 1 calc R U . . .
C13 C 1.1270(4) -0.0427(2) -0.30603(16) 0.0247(5) Uani 1 1 d D . . . .
H13A H 1.1656 -0.1546 -0.3094 0.03 Uiso 1 1 calc R U . . .
H13B H 1.183 -0.0263 -0.2445 0.03 Uiso 1 1 calc R U . . .
O5 O 0.325(3) 0.1393(15) 0.0125(8) 0.029(2) Uani 0.5 1 d D U P A -1
O6 O 0.683(3) -0.1326(16) -0.0075(9) 0.040(3) Uani 0.5 1 d D U P A -1
C14 C 0.4321(15) 0.1020(11) -0.0769(7) 0.032(2) Uani 0.5 1 d D U P A -1
H14A H 0.2967 0.0772 -0.1107 0.038 Uiso 0.5 1 calc R U P A -1
H14B H 0.4767 0.197 -0.1135 0.038 Uiso 0.5 1 calc R U P A -1
C15 C 0.6413(11) -0.0148(8) -0.0848(5) 0.0276(14) Uani 0.5 1 d D U P A -1
H15A H 0.7929 0.0324 -0.0965 0.033 Uiso 0.5 1 calc R U P A -1
H15B H 0.6267 -0.0622 -0.1421 0.033 Uiso 0.5 1 calc R U P A -1
C16 C 0.6358(14) -0.0760(11) 0.0789(7) 0.0280(19) Uani 0.5 1 d D U P A -1
H16A H 0.596 -0.1606 0.1277 0.034 Uiso 0.5 1 calc R U P A -1
H16B H 0.7954 -0.0522 0.0958 0.034 Uiso 0.5 1 calc R U P A -1
C17 C 0.4521(14) 0.0493(9) 0.0881(5) 0.0439(19) Uani 0.5 1 d D U P A -1
H17A H 0.5275 0.1193 0.1192 0.053 Uiso 0.5 1 calc R U P A -1
H17B H 0.3217 0.014 0.1345 0.053 Uiso 0.5 1 calc R U P A -1

loop_
_atom_site_aniso_label
_atom_site_aniso_U_11
_atom_site_aniso_U_22
_atom_site_aniso_U_33
_atom_site_aniso_U_23
_atom_site_aniso_U_13
_atom_site_aniso_U_12
C1 0.0197(10) 0.0128(10) 0.0192(10) -0.0039(8) -0.0036(8) 0.0014(8)
C2 0.0208(10) 0.0142(10) 0.0245(12) -0.0037(8) -0.0013(8) -0.0022(8)
C3 0.0188(10) 0.0183(11) 0.0214(11) -0.0072(8) -0.0030(8) 0.0005(8)
C4 0.0231(11) 0.0188(11) 0.0195(11) -0.0045(8) -0.0019(8) 0.0026(9)
C5 0.0215(11) 0.0169(11) 0.0235(11) -0.0045(9) 0.0003(8) -0.0010(8)
C6 0.0190(10) 0.0176(11) 0.0246(11) -0.0060(9) -0.0037(8) -0.0016(8)
C7 0.0237(11) 0.0172(11) 0.0192(11) -0.0036(8) -0.0025(8) -0.0045(8)
C8 0.0205(10) 0.0184(11) 0.0187(11) -0.0031(8) -0.0015(8) -0.0010(8)
C9 0.0189(10) 0.0177(11) 0.0216(11) -0.0012(8) -0.0057(8) -0.0005(8)
O1 0.0242(8) 0.0317(9) 0.0226(8) -0.0046(7) 0.0002(6) 0.0062(7)
O2 0.0246(8) 0.0301(9) 0.0202(8) -0.0039(7) -0.0044(6) 0.0089(7)
O3 0.0241(8) 0.0173(8) 0.0494(11) -0.0034(7) 0.0045(7) -0.0049(6)
O4 0.0233(9) 0.0168(8) 0.0775(14) 0.0040(9) 0.0050(8) -0.0044(7)
C10 0.0252(12) 0.0175(12) 0.0480(16) -0.0096(11) 0.0025(10) -0.0008(9)
C11 0.0243(12) 0.0179(12) 0.0598(18) 0.0092(11) -0.0030(11) -0.0004(10)
C12 0.0230(11) 0.0186(12) 0.0455(15) -0.0016(10) 0.0016(10) -0.0019(9)
C13 0.0255(11) 0.0173(11) 0.0294(12) -0.0001(9) -0.0042(9) -0.0011(9)
O5 0.030(4) 0.032(4) 0.026(3) -0.007(3) -0.001(3) -0.001(3)
O6 0.049(6) 0.026(4) 0.032(4) -0.009(3) -0.006(3) 0.026(4)
C14 0.037(4) 0.030(3) 0.025(3) 0.001(2) -0.003(3) 0.000(3)
C15 0.026(3) 0.031(3) 0.022(3) -0.002(2) 0.001(2) 0.001(2)
C16 0.018(3) 0.040(4) 0.029(3) -0.013(3) -0.011(3) -0.004(3)
C17 0.058(5) 0.036(4) 0.032(3) -0.006(3) -0.011(3) 0.009(3)

loop_
_atom_type_symbol
_atom_type_description
_atom_type_scat_dispersion_real
_atom_type_scat_dispersion_imag
_atom_type_scat_source
C C 0.0033 0.0016 'International Tables Vol C Tables 4.2.6.8 and 6.1.1.4'
H H 0 0 'International Tables Vol C Tables 4.2.6.8 and 6.1.1.4'
O O 0.0106 0.006 'International Tables Vol C Tables 4.2.6.8 and 6.1.1.4'

loop_
_geom_angle_atom_site_label_1
_geom_angle_atom_site_label_2
_geom_angle_atom_site_label_3
_geom_angle
_geom_angle_site_symmetry_1
_geom_angle_site_symmetry_3
_geom_angle_publ_flag
C6 C1 C2 118.94(19) . . ?
C6 C1 C7 120.23(18) . . ?
C2 C1 C7 120.82(18) . . ?
C3 C2 C1 120.47(19) . . ?
C3 C2 H2A 119.8 . . ?
C1 C2 H2A 119.8 . . ?
C2 C3 C4 120.37(19) . . ?
C2 C3 H3 119.8 . . ?
C4 C3 H3 119.8 . . ?
C3 C4 C5 119.3(2) . . ?
C3 C4 H4 120.3 . . ?
C5 C4 H4 120.3 . . ?
C6 C5 C4 120.4(2) . . ?
C6 C5 H5 119.8 . . ?
C4 C5 H5 119.8 . . ?
C5 C6 C1 120.48(19) . . ?
C5 C6 H6 119.8 . . ?
C1 C6 H6 119.8 . . ?
C9 C7 C8 117.60(19) 2_665 . ?
C9 C7 C1 122.79(18) 2_665 . ?
C8 C7 C1 119.59(18) . . ?
O1 C8 C7 123.22(19) . . ?
O1 C8 C9 117.24(17) . . ?
C7 C8 C9 119.52(17) . . ?
O2 C9 C7 121.80(19) . 2_665 ?
O2 C9 C8 115.31(17) . . ?
C7 C9 C8 122.88(17) 2_665 . ?
C9 O2 H2 109.5 . . ?
C13 O3 C10 109.97(17) . . ?
C11 O4 C12 109.90(17) . . ?
O3 C10 C11 110.50(19) . . ?
O3 C10 H10A 109.6 . . ?
C11 C10 H10A 109.6 . . ?
O3 C10 H10B 109.6 . . ?
C11 C10 H10B 109.6 . . ?
H10A C10 H10B 108.1 . . ?
O4 C11 C10 111.09(19) . . ?
O4 C11 H11A 109.4 . . ?
C10 C11 H11A 109.4 . . ?
O4 C11 H11B 109.4 . . ?
C10 C11 H11B 109.4 . . ?
H11A C11 H11B 108 . . ?
O4 C12 C13 110.02(19) . . ?
O4 C12 H12A 109.7 . . ?
C13 C12 H12A 109.7 . . ?
O4 C12 H12B 109.7 . . ?
C13 C12 H12B 109.7 . . ?
H12A C12 H12B 108.2 . . ?
O3 C13 C12 110.59(17) . . ?
O3 C13 H13A 109.5 . . ?
C12 C13 H13A 109.5 . . ?
O3 C13 H13B 109.5 . . ?
C12 C13 H13B 109.5 . . ?
H13A C13 H13B 108.1 . . ?
C17 O5 C14 112.8(9) . . ?
C16 O6 C15 111.8(10) . . ?
C15 C14 O5 121.8(8) . . ?
C15 C14 H14A 106.9 . . ?
O5 C14 H14A 106.9 . . ?
C15 C14 H14B 106.9 . . ?
O5 C14 H14B 106.9 . . ?
H14A C14 H14B 106.7 . . ?
C14 C15 O6 117.4(8) . . ?
C14 C15 H15A 108 . . ?
O6 C15 H15A 108 . . ?
C14 C15 H15B 108 . . ?
O6 C15 H15B 108 . . ?
H15A C15 H15B 107.2 . . ?
C17 C16 O6 120.0(8) . . ?
C17 C16 H16A 107.3 . . ?
O6 C16 H16A 107.3 . . ?
C17 C16 H16B 107.3 . . ?
O6 C16 H16B 107.3 . . ?
H16A C16 H16B 106.9 . . ?
C16 C17 O5 123.9(9) . . ?
C16 C17 H17A 106.3 . . ?
O5 C17 H17A 106.3 . . ?
C16 C17 H17B 106.3 . . ?
O5 C17 H17B 106.3 . . ?
H17A C17 H17B 106.4 . . ?

loop_
_geom_bond_atom_site_label_1
_geom_bond_atom_site_label_2
_geom_bond_distance
_geom_bond_site_symmetry_2
_geom_bond_publ_flag
C1 C6 1.394(3) . ?
C1 C2 1.396(3) . ?
C1 C7 1.490(3) . ?
C2 C3 1.386(3) . ?
C2 H2A 0.95 . ?
C3 C4 1.387(3) . ?
C3 H3 0.95 . ?
C4 C5 1.394(3) . ?
C4 H4 0.95 . ?
C5 C6 1.382(3) . ?
C5 H5 0.95 . ?
C6 H6 0.95 . ?
C7 C9 1.358(3) 2_665 ?
C7 C8 1.459(3) . ?
C8 O1 1.231(2) . ?
C8 C9 1.506(3) . ?
C9 O2 1.324(2) . ?
C9 C7 1.358(3) 2_665 ?
O2 H2 0.84 . ?
O3 C13 1.422(2) . ?
O3 C10 1.428(3) . ?
O4 C11 1.423(3) . ?
O4 C12 1.432(3) . ?
C10 C11 1.492(3) . ?
C10 H10A 0.99 . ?
C10 H10B 0.99 . ?
C11 H11A 0.99 . ?
C11 H11B 0.99 . ?
C12 C13 1.504(3) . ?
C12 H12A 0.99 . ?
C12 H12B 0.99 . ?
C13 H13A 0.99 . ?
C13 H13B 0.99 . ?
O5 C17 1.382(12) . ?
O5 C14 1.408(11) . ?
O6 C16 1.382(12) . ?
O6 C15 1.399(12) . ?
C14 C15 1.386(9) . ?
C14 H14A 0.99 . ?
C14 H14B 0.99 . ?
C15 H15A 0.99 . ?
C15 H15B 0.99 . ?
C16 C17 1.354(10) . ?
C16 H16A 0.99 . ?
C16 H16B 0.99 . ?
C17 H17A 0.99 . ?
C17 H17B 0.99 . ?

_cod_database_fobs_code 2312847
